data_8104218
loop_
_publ_author_name
'Jones, D.W.'

_publ_section_title
;
 A crystallographic study of ammonium and rubidium imidodisulphates
;
_journal_name_full
;
Zeitschrift fuer Kristallographie, Kristallgeometrie, Kristallphysik, 
Kristallchemie (-144,1977)
;
_journal_page_first 131
_journal_page_last 143
_journal_volume 122
_journal_year 1965
_chemical_formula_sum 'H N O6 Rb2 S2'
_chemical_name_systematic 'Rb2 N H (S O3)2'
_space_group_IT_number 15
_symmetry_space_group_name_Hall '-C 2yc'
_symmetry_space_group_name_H-M 'C 1 2/c 1'
_cell_angle_alpha 90
_cell_angle_beta 91.9
_cell_angle_gamma 90
_cell_formula_units_Z 4
_cell_length_a 12.8
_cell_length_b 7.68
_cell_length_c 7.45
_cell_volume 731.962
_citation_journal_id_ASTM ZEKGAX
_cod_data_source_file Jones_ZEKGAX_1965_1534.cif
_cod_data_source_block H1N1O6Rb2S2
_cod_original_cell_volume 731.9622
_cod_original_formula_sum 'H1 N1 O6 Rb2 S2'
_cod_database_code 8104218

loop_
_symmetry_equiv_pos_as_xyz
x,y,z
-x,y,-z+1/2
-x,-y,-z
x,-y,z-1/2
x+1/2,y+1/2,z
-x+1/2,y+1/2,-z+1/2
-x+1/2,-y+1/2,-z
x+1/2,-y+1/2,z-1/2

loop_
_atom_site_label
_atom_site_type_symbol
_atom_site_fract_x
_atom_site_fract_y
_atom_site_fract_z
_atom_site_occupancy
_atom_site_U_iso_or_equiv
_atom_site_attached_hydrogens
S1 S+6 0.406 0.181 0.641 1 0.0 0
N1 N-3 0.5 0.07 0.75 1 0.0 1
O2 O-2 0.31 0.02 0.53 1 0.0 0
O1 O-2 0.44 0.25 0.44 1 0.0 0
O3 O-2 0.34 0.28 0.75 1 0.0 0
Rb1 Rb+1 0.346 0.637 0.635 1 0.0 0
